data_7029236
loop_
_publ_author_name
'Arnold, Polly L.'
'Marr, Isobel A.'
'Zlatogorsky, Sergey'
'Bellabarba, Ronan'
'Tooze, Robert P.'

_publ_section_title
;
 Activation of carbon dioxide and carbon disulfide by a scandium
 N-heterocyclic carbene complex.
;
_journal_issue 1
_journal_name_full 'Dalton transactions (Cambridge, England : 2003)'
_journal_page_first 34
_journal_page_last 37
_journal_paper_doi 10.1039/c3dt52762j
_journal_volume 43
_journal_year 2014
_chemical_formula_sum 'C74 H114 N12 O6 S4 Sc2'
_chemical_formula_weight 1485.93
_chemical_name_systematic
;
 ?
;
_space_group_IT_number 14
_symmetry_cell_setting monoclinic
_symmetry_space_group_name_Hall '-P 2yn'
_symmetry_space_group_name_H-M 'P 1 21/n 1'
_atom_sites_solution_hydrogens geom
_atom_sites_solution_primary direct
_atom_sites_solution_secondary difmap
_audit_creation_method SHELXL-97
_cell_angle_alpha 90.000(5)
_cell_angle_beta 107.109(5)
_cell_angle_gamma 90.000(5)
_cell_formula_units_Z 4
_cell_length_a 24.272(5)
_cell_length_b 15.167(5)
_cell_length_c 24.651(5)
_cell_measurement_reflns_used 16186
_cell_measurement_temperature 120(2)
_cell_measurement_theta_max 75.4320
_cell_measurement_theta_min 3.4600
_cell_volume 8673(4)
_computing_cell_refinement
;
CrysAlisPro, Agilent Technologies,
Version 1.171.36.28 (release 01-02-2013 CrysAlis171 .NET)
(compiled Feb  1 2013,16:14:44)
;
_computing_data_collection
;
CrysAlisPro, Agilent Technologies,
Version 1.171.36.28 (release 01-02-2013 CrysAlis171 .NET)
(compiled Feb  1 2013,16:14:44)
;
_computing_data_reduction
;
CrysAlisPro, Agilent Technologies,
Version 1.171.36.28 (release 01-02-2013 CrysAlis171 .NET)
(compiled Feb  1 2013,16:14:44)
;
_computing_molecular_graphics ortep
_computing_publication_material mercury
_computing_structure_refinement 'SHELXL-97 (Sheldrick, 2008)'
_computing_structure_solution SIR-92
_diffrn_ambient_temperature 120(2)
_diffrn_detector_area_resol_mean 5.1574
_diffrn_measured_fraction_theta_full 0.975
_diffrn_measured_fraction_theta_max 0.975
_diffrn_measurement_device_type 'SuperNova, Dual, Cu at zero, Atlas'
_diffrn_measurement_method '\w scans'
_diffrn_radiation_monochromator mirror
_diffrn_radiation_source 'SuperNova (Cu) X-ray Source'
_diffrn_radiation_type CuK\a
_diffrn_radiation_wavelength 1.54180
_diffrn_reflns_av_R_equivalents 0.0601
_diffrn_reflns_av_sigmaI/netI 0.0486
_diffrn_reflns_limit_h_max 30
_diffrn_reflns_limit_h_min -30
_diffrn_reflns_limit_k_max 19
_diffrn_reflns_limit_k_min -18
_diffrn_reflns_limit_l_max 21
_diffrn_reflns_limit_l_min -30
_diffrn_reflns_number 71477
_diffrn_reflns_theta_full 76.57
_diffrn_reflns_theta_max 76.57
_diffrn_reflns_theta_min 3.04
_exptl_absorpt_coefficient_mu 2.652
_exptl_absorpt_correction_T_max 0.951
_exptl_absorpt_correction_T_min 0.896
_exptl_absorpt_correction_type gaussian
_exptl_absorpt_process_details
;
CrysAlisPro, Agilent Technologies,
Version 1.171.36.28 (release 01-02-2013 CrysAlis171 .NET)
(compiled Feb  1 2013,16:14:44)
Numerical absorption correction based on gaussian integration over
a multifaceted crystal model
;
_exptl_crystal_colour red
_exptl_crystal_density_diffrn 1.138
_exptl_crystal_density_method 'not measured'
_exptl_crystal_description block
_exptl_crystal_F_000 3184
_exptl_crystal_size_max 0.2283
_exptl_crystal_size_mid 0.1232
_exptl_crystal_size_min 0.0862
_refine_diff_density_max 2.186
_refine_diff_density_min -1.208
_refine_diff_density_rms 0.139
_refine_ls_extinction_method none
_refine_ls_goodness_of_fit_ref 1.483
_refine_ls_hydrogen_treatment mixed
_refine_ls_matrix_type full
_refine_ls_number_parameters 884
_refine_ls_number_reflns 17775
_refine_ls_number_restraints 36
_refine_ls_restrained_S_all 1.482
_refine_ls_R_factor_all 0.1573
_refine_ls_R_factor_gt 0.1314
_refine_ls_shift/su_max 0.002
_refine_ls_shift/su_mean 0.000
_refine_ls_structure_factor_coef Fsqd
_refine_ls_weighting_details 'calc w=1/[\s^2^(Fo^2^)+(0.2000P)^2^+0.0000P] where P=(Fo^2^+2Fc^2^)/3'
_refine_ls_weighting_scheme calc
_refine_ls_wR_factor_gt 0.3421
_refine_ls_wR_factor_ref 0.3747
_reflns_number_gt 13679
_reflns_number_total 17775
_reflns_threshold_expression >2\s(I)
_cod_data_source_file c3dt52762j.txt
_cod_data_source_block po3005_refinalized
_cod_database_code 7029236

loop_
_symmetry_equiv_pos_as_xyz
'x, y, z'
'-x+1/2, y+1/2, -z+1/2'
'-x, -y, -z'
'x-1/2, -y-1/2, z-1/2'

loop_
_atom_site_label
_atom_site_type_symbol
_atom_site_fract_x
_atom_site_fract_y
_atom_site_fract_z
_atom_site_U_iso_or_equiv
_atom_site_adp_type
_atom_site_occupancy
_atom_site_symmetry_multiplicity
_atom_site_calc_flag
_atom_site_refinement_flags
C1 C 0.8458(5) 0.5882(7) 0.5321(5) 0.066(2) Uani 1 1 d .
H8A H 0.8144 0.5470 0.5311 0.099 Uiso 1 1 calc R
H8B H 0.8749 0.5851 0.5693 0.099 Uiso 1 1 calc R
H8C H 0.8635 0.5725 0.5025 0.099 Uiso 1 1 calc R
C2 C 0.8673(4) 0.7501(7) 0.5232(4) 0.061(2) Uani 1 1 d .
H9A H 0.8492 0.8084 0.5162 0.091 Uiso 1 1 calc R
H9B H 0.8857 0.7370 0.4936 0.091 Uiso 1 1 calc R
H9C H 0.8965 0.7497 0.5604 0.091 Uiso 1 1 calc R
C3 C 0.8220(3) 0.6812(6) 0.5221(4) 0.0507(19) Uani 1 1 d .
H7 H 0.7932 0.6828 0.4835 0.061 Uiso 1 1 calc R
C4 C 0.8171(3) 0.7094(5) 0.6225(3) 0.0428(16) Uani 1 1 d .
H6 H 0.8568 0.7021 0.6423 0.051 Uiso 1 1 calc R
C5 C 0.7741(4) 0.7287(4) 0.6454(3) 0.0433(16) Uani 1 1 d .
H5 H 0.7783 0.7372 0.6846 0.052 Uiso 1 1 calc R
C6 C 0.7350(3) 0.7192(4) 0.5530(3) 0.0405(15) Uani 1 1 d .
C7 C 0.6662(3) 0.7545(5) 0.6080(4) 0.0442(17) Uani 1 1 d .
H4A H 0.6385 0.7610 0.5696 0.053 Uiso 1 1 calc R
H4B H 0.6681 0.8116 0.6279 0.053 Uiso 1 1 calc R
C8 C 0.6440(4) 0.6831(5) 0.6408(4) 0.0490(18) Uani 1 1 d .
C9 C 0.6400(4) 0.5937(6) 0.6096(4) 0.059(2) Uani 1 1 d .
H3A H 0.6257 0.5484 0.6304 0.089 Uiso 1 1 calc R
H3B H 0.6783 0.5768 0.6075 0.089 Uiso 1 1 calc R
H3C H 0.6136 0.5992 0.5711 0.089 Uiso 1 1 calc R
C10 C 0.5833(4) 0.7136(8) 0.6400(5) 0.069(3) Uani 1 1 d .
H2A H 0.5665 0.6706 0.6602 0.103 Uiso 1 1 calc R
H2B H 0.5589 0.7186 0.6006 0.103 Uiso 1 1 calc R
H2C H 0.5859 0.7712 0.6587 0.103 Uiso 1 1 calc R
C11 C 0.6927(3) 0.7205(5) 0.4950(3) 0.0414(15) Uani 1 1 d .
C12 C 0.8512(6) 0.6132(7) 0.9298(5) 0.083(3) Uani 1 1 d .
H19A H 0.8245 0.6592 0.9342 0.124 Uiso 1 1 calc R
H19B H 0.8897 0.6384 0.9362 0.124 Uiso 1 1 calc R
H19C H 0.8527 0.5661 0.9574 0.124 Uiso 1 1 calc R
C13 C 0.8709(4) 0.5034(6) 0.8612(4) 0.061(2) Uani 1 1 d .
H18A H 0.8566 0.4805 0.8224 0.091 Uiso 1 1 calc R
H18B H 0.8726 0.4554 0.8883 0.091 Uiso 1 1 calc R
H18C H 0.9096 0.5280 0.8673 0.091 Uiso 1 1 calc R
C14 C 0.8304(4) 0.5755(5) 0.8700(4) 0.0518(19) Uani 1 1 d .
H17 H 0.8284 0.6239 0.8420 0.062 Uiso 1 1 calc R
C15 C 0.7582(5) 0.4661(5) 0.8904(4) 0.060(2) Uani 1 1 d .
H16 H 0.7843 0.4332 0.9196 0.072 Uiso 1 1 calc R
C16 C 0.7014(5) 0.4535(5) 0.8700(5) 0.068(3) Uani 1 1 d .
H15 H 0.6792 0.4101 0.8820 0.082 Uiso 1 1 calc R
C17 C 0.7246(4) 0.5707(4) 0.8223(4) 0.0456(17) Uani 1 1 d .
C18 C 0.6212(5) 0.5318(6) 0.7958(5) 0.065(2) Uani 1 1 d .
H14A H 0.5976 0.4819 0.8022 0.078 Uiso 1 1 calc R
H14B H 0.6177 0.5337 0.7547 0.078 Uiso 1 1 calc R
C19 C 0.5974(4) 0.6192(5) 0.8130(5) 0.061(2) Uani 1 1 d .
C20 C 0.6024(6) 0.6198(7) 0.8763(5) 0.079(3) Uani 1 1 d .
H13A H 0.6430 0.6135 0.8984 0.118 Uiso 1 1 calc R
H13B H 0.5802 0.5707 0.8849 0.118 Uiso 1 1 calc R
H13C H 0.5874 0.6756 0.8861 0.118 Uiso 1 1 calc R
C21 C 0.5350(5) 0.6289(7) 0.7787(6) 0.081(3) Uani 1 1 d .
H12A H 0.5319 0.6285 0.7382 0.121 Uiso 1 1 calc R
H12B H 0.5199 0.6847 0.7884 0.121 Uiso 1 1 calc R
H12C H 0.5126 0.5798 0.7872 0.121 Uiso 1 1 calc R
C22 C 0.5659(6) 0.8862(8) 0.8364(7) 0.096(4) Uani 1 1 d .
H29A H 0.5974 0.8594 0.8663 0.144 Uiso 1 1 calc R
H29B H 0.5296 0.8566 0.8348 0.144 Uiso 1 1 calc R
H29C H 0.5630 0.9489 0.8448 0.144 Uiso 1 1 calc R
C23 C 0.5295(5) 0.9186(8) 0.7328(7) 0.087(4) Uani 1 1 d .
H28A H 0.5380 0.9113 0.6965 0.130 Uiso 1 1 calc R
H28B H 0.5268 0.9815 0.7406 0.130 Uiso 1 1 calc R
H28C H 0.4928 0.8897 0.7307 0.130 Uiso 1 1 calc R
C24 C 0.5777(4) 0.8767(6) 0.7803(5) 0.067(3) Uani 1 1 d .
H27 H 0.5784 0.8123 0.7719 0.081 Uiso 1 1 calc R
C25 C 0.6503(5) 1.0003(5) 0.7941(5) 0.066(3) Uani 1 1 d .
H26 H 0.6275 1.0460 0.8029 0.080 Uiso 1 1 calc R
C26 C 0.7039(4) 1.0084(5) 0.7914(4) 0.057(2) Uani 1 1 d .
H25 H 0.7261 1.0611 0.7964 0.068 Uiso 1 1 calc R
C27 C 0.6777(3) 0.8645(4) 0.7737(4) 0.0455(17) Uani 1 1 d .
C28 C 0.7784(4) 0.9057(5) 0.7757(4) 0.054(2) Uani 1 1 d .
H24A H 0.8025 0.9594 0.7846 0.065 Uiso 1 1 calc R
H24B H 0.7750 0.8889 0.7360 0.065 Uiso 1 1 calc R
C29 C 0.8087(4) 0.8313(5) 0.8151(5) 0.059(2) Uani 1 1 d .
C30 C 0.8133(6) 0.8520(7) 0.8763(5) 0.087(4) Uani 1 1 d .
H23A H 0.8329 0.8034 0.9006 0.131 Uiso 1 1 calc R
H23B H 0.7745 0.8594 0.8803 0.131 Uiso 1 1 calc R
H23C H 0.8353 0.9065 0.8877 0.131 Uiso 1 1 calc R
C31 C 0.8682(4) 0.8187(7) 0.8052(7) 0.090(4) Uani 1 1 d .
H22A H 0.8629 0.8059 0.7650 0.135 Uiso 1 1 calc R
H22B H 0.8885 0.7696 0.8284 0.135 Uiso 1 1 calc R
H22C H 0.8910 0.8728 0.8158 0.135 Uiso 1 1 calc R
C32 C 0.0349(5) 0.6369(10) 0.8394(6) 0.110(6) Uani 1 1 d .
H40A H 0.0337 0.5954 0.8086 0.165 Uiso 1 1 calc R
H40B H 0.0048 0.6216 0.8570 0.165 Uiso 1 1 calc R
H40C H 0.0727 0.6338 0.8680 0.165 Uiso 1 1 calc R
C33 C 0.0262(5) 0.7973(14) 0.8601(6) 0.122(7) Uani 1 1 d .
H39A H 0.0195 0.8556 0.8424 0.182 Uiso 1 1 calc R
H39B H 0.0640 0.7963 0.8889 0.182 Uiso 1 1 calc R
H39C H -0.0039 0.7844 0.8781 0.182 Uiso 1 1 calc R
C34 C 0.0249(4) 0.7291(9) 0.8158(4) 0.073(3) Uani 1 1 d .
H38 H -0.0139 0.7311 0.7869 0.088 Uiso 1 1 calc R
C35 C 0.1276(3) 0.7588(5) 0.8138(4) 0.0429(16) Uani 1 1 d .
H37 H 0.1462 0.7546 0.8534 0.051 Uiso 1 1 calc R
C36 C 0.1530(3) 0.7747(4) 0.7736(3) 0.0372(15) Uani 1 1 d .
H36 H 0.1930 0.7831 0.7792 0.045 Uiso 1 1 calc R
C37 C 0.0586(3) 0.7609(4) 0.7315(3) 0.0384(15) Uani 1 1 d .
C38 C 0.1182(3) 0.7975(5) 0.6664(3) 0.0431(16) Uani 1 1 d .
H35A H 0.1399 0.8535 0.6694 0.052 Uiso 1 1 calc R
H35B H 0.0800 0.8063 0.6383 0.052 Uiso 1 1 calc R
C39 C 0.1508(3) 0.7244(4) 0.6450(3) 0.0402(15) Uani 1 1 d .
C40 C 0.1177(4) 0.6376(5) 0.6392(4) 0.053(2) Uani 1 1 d .
H33A H 0.1387 0.5916 0.6256 0.079 Uiso 1 1 calc R
H33B H 0.0794 0.6450 0.6120 0.079 Uiso 1 1 calc R
H33C H 0.1137 0.6205 0.6762 0.079 Uiso 1 1 calc R
C41 C 0.1545(4) 0.7544(6) 0.5867(4) 0.0523(19) Uani 1 1 d .
H34A H 0.1758 0.8101 0.5908 0.078 Uiso 1 1 calc R
H34B H 0.1155 0.7630 0.5610 0.078 Uiso 1 1 calc R
H34C H 0.1744 0.7094 0.5710 0.078 Uiso 1 1 calc R
C42 C 0.0011(3) 0.7545(5) 0.6891(3) 0.0403(15) Uani 1 1 d .
C43 C 0.2429(5) 0.9573(7) 0.5375(4) 0.064(2) Uani 1 1 d .
H49A H 0.2048 0.9474 0.5426 0.097 Uiso 1 1 calc R
H49B H 0.2446 0.9289 0.5023 0.097 Uiso 1 1 calc R
H49C H 0.2495 1.0208 0.5353 0.097 Uiso 1 1 calc R
C44 C 0.3490(5) 0.9306(6) 0.5826(5) 0.064(2) Uani 1 1 d .
H50A H 0.3766 0.9039 0.6158 0.096 Uiso 1 1 calc R
H50B H 0.3573 0.9937 0.5813 0.096 Uiso 1 1 calc R
H50C H 0.3521 0.9020 0.5481 0.096 Uiso 1 1 calc R
C45 C 0.2884(4) 0.9187(5) 0.5868(4) 0.0510(19) Uani 1 1 d .
H48 H 0.2808 0.8541 0.5881 0.061 Uiso 1 1 calc R
C46 C 0.2925(4) 1.0467(5) 0.6547(4) 0.0513(19) Uani 1 1 d .
H47 H 0.2984 1.0931 0.6311 0.062 Uiso 1 1 calc R
C47 C 0.2894(4) 1.0548(4) 0.7078(4) 0.0466(17) Uani 1 1 d .
H46 H 0.2925 1.1077 0.7291 0.056 Uiso 1 1 calc R
C48 C 0.2781(3) 0.9086(4) 0.6840(3) 0.0354(14) Uani 1 1 d .
C49 C 0.2761(3) 0.9506(4) 0.7816(3) 0.0426(16) Uani 1 1 d .
H45A H 0.2362 0.9313 0.7781 0.051 Uiso 1 1 calc R
H45B H 0.2836 1.0050 0.8048 0.051 Uiso 1 1 calc R
C50 C 0.3184(4) 0.8782(4) 0.8124(3) 0.0457(17) Uani 1 1 d .
C51 C 0.3114(6) 0.8680(6) 0.8723(4) 0.073(3) Uani 1 1 d .
H44A H 0.2715 0.8516 0.8692 0.109 Uiso 1 1 calc R
H44B H 0.3206 0.9240 0.8929 0.109 Uiso 1 1 calc R
H44C H 0.3375 0.8220 0.8931 0.109 Uiso 1 1 calc R
C52 C 0.3806(4) 0.9036(5) 0.8164(5) 0.064(3) Uani 1 1 d .
H43A H 0.4068 0.8570 0.8363 0.097 Uiso 1 1 calc R
H43B H 0.3904 0.9591 0.8373 0.097 Uiso 1 1 calc R
H43C H 0.3842 0.9108 0.7781 0.097 Uiso 1 1 calc R
C53 C 0.4299(4) 0.6623(6) 0.8665(5) 0.059(2) Uani 1 1 d .
H59A H 0.4354 0.7077 0.8403 0.089 Uiso 1 1 calc R
H59B H 0.4604 0.6179 0.8723 0.089 Uiso 1 1 calc R
H59C H 0.4314 0.6895 0.9030 0.089 Uiso 1 1 calc R
C54 C 0.3615(4) 0.5462(6) 0.8818(5) 0.066(3) Uani 1 1 d .
H60A H 0.3238 0.5186 0.8647 0.099 Uiso 1 1 calc R
H60B H 0.3623 0.5725 0.9183 0.099 Uiso 1 1 calc R
H60C H 0.3918 0.5015 0.8877 0.099 Uiso 1 1 calc R
C55 C 0.3717(3) 0.6187(5) 0.8417(4) 0.0478(18) Uani 1 1 d .
H58 H 0.3410 0.6646 0.8370 0.057 Uiso 1 1 calc R
C56 C 0.3994(4) 0.5107(5) 0.7773(5) 0.056(2) Uani 1 1 d .
H57 H 0.4265 0.4781 0.8060 0.068 Uiso 1 1 calc R
C57 C 0.3853(4) 0.4965(5) 0.7208(5) 0.055(2) Uani 1 1 d .
H56 H 0.3994 0.4511 0.7019 0.066 Uiso 1 1 calc R
C58 C 0.3342(3) 0.6147(4) 0.7363(3) 0.0415(16) Uani 1 1 d .
C59 C 0.3219(4) 0.5784(5) 0.6360(4) 0.058(2) Uani 1 1 d .
H55A H 0.2793 0.5786 0.6260 0.069 Uiso 1 1 calc R
H55B H 0.3334 0.5294 0.6150 0.069 Uiso 1 1 calc R
C60 C 0.3421(4) 0.6659(5) 0.6169(4) 0.056(2) Uani 1 1 d .
C61 C 0.4079(4) 0.6697(7) 0.6337(5) 0.068(3) Uani 1 1 d .
H54A H 0.4236 0.6634 0.6750 0.102 Uiso 1 1 calc R
H54B H 0.4200 0.7264 0.6220 0.102 Uiso 1 1 calc R
H54C H 0.4223 0.6217 0.6150 0.102 Uiso 1 1 calc R
C62 C 0.3160(5) 0.6752(8) 0.5532(5) 0.073(3) Uani 1 1 d .
H53A H 0.3285 0.7310 0.5407 0.109 Uiso 1 1 calc R
H53B H 0.2739 0.6744 0.5438 0.109 Uiso 1 1 calc R
H53C H 0.3289 0.6261 0.5341 0.109 Uiso 1 1 calc R
C63 C 0.9955(6) 0.5749(9) 0.4679(6) 0.112(5) Uani 1 1 d D
H63 H 0.9930 0.6269 0.4458 0.134 Uiso 1 1 calc R
C64 C 0.9925(5) 0.5813(8) 0.5227(5) 0.093(4) Uani 1 1 d D
H64 H 0.9868 0.6369 0.5379 0.112 Uiso 1 1 calc R
C65 C 0.9978(6) 0.5059(8) 0.5555(6) 0.102(4) Uani 1 1 d D
H65 H 0.9968 0.5096 0.5937 0.122 Uiso 1 1 calc R
C66 C 0.5010(5) 0.5846(7) 0.0219(4) 0.066(2) Uani 1 1 d .
H66 H 0.5023 0.6424 0.0372 0.080 Uiso 1 1 calc R
C67 C 0.4620(5) 0.5249(7) 0.0285(4) 0.066(2) Uani 1 1 d .
H67 H 0.4350 0.5414 0.0478 0.079 Uiso 1 1 calc R
C68 C 0.4611(5) 0.4407(7) 0.0075(4) 0.069(3) Uani 1 1 d .
H68 H 0.4340 0.3992 0.0133 0.083 Uiso 1 1 calc R
C69 C 0.0391(7) 1.0615(11) 0.9899(7) 0.127(6) Uani 1 1 d D
H69 H 0.0655 1.1028 0.9826 0.152 Uiso 1 1 calc R
C70 C 0.0306(7) 0.9798(9) 0.9637(7) 0.105(5) Uani 1 1 d D
H70 H 0.0520 0.9650 0.9383 0.126 Uiso 1 1 calc R
C71 C -0.0077(9) 0.9192(11) 0.9730(8) 0.141(8) Uani 1 1 d D
H71 H -0.0127 0.8640 0.9540 0.169 Uiso 1 1 calc R
C72 C 0.0003(9) 0.5811(13) 1.0304(8) 0.187(9) Uani 1 1 d DU
H72 H 0.0001 0.6337 1.0513 0.224 Uiso 1 1 calc R
C73 C 0.0267(9) 0.5753(19) 0.9878(9) 0.179(9) Uani 1 1 d DU
H73 H 0.0452 0.6253 0.9778 0.214 Uiso 1 1 calc R
C74 C 0.0259(7) 0.4961(18) 0.9600(9) 0.169(9) Uani 1 1 d DU
H74 H 0.0451 0.4943 0.9315 0.202 Uiso 1 1 calc R
N1 N 0.7915(3) 0.7022(4) 0.5637(3) 0.0423(13) Uani 1 1 d .
N2 N 0.7236(3) 0.7337(3) 0.6024(3) 0.0392(13) Uani 1 1 d .
N3 N 0.7722(3) 0.5372(4) 0.8604(3) 0.0485(15) Uani 1 1 d .
N4 N 0.6807(3) 0.5172(4) 0.8276(3) 0.0539(17) Uani 1 1 d .
N5 N 0.6333(3) 0.9128(4) 0.7817(3) 0.0538(18) Uani 1 1 d .
N6 N 0.7212(3) 0.9262(3) 0.7800(3) 0.0470(15) Uani 1 1 d .
N7 N 0.0690(3) 0.7496(4) 0.7871(3) 0.0423(13) Uani 1 1 d .
N8 N 0.1101(3) 0.7767(3) 0.7224(3) 0.0386(13) Uani 1 1 d .
N9 N 0.2855(3) 0.9576(4) 0.6404(3) 0.0472(15) Uani 1 1 d .
N10 N 0.2808(3) 0.9705(3) 0.7253(3) 0.0381(12) Uani 1 1 d .
N11 N 0.3674(3) 0.5808(4) 0.7854(3) 0.0467(15) Uani 1 1 d .
N12 N 0.3454(3) 0.5629(4) 0.6959(3) 0.0491(16) Uani 1 1 d .
O1 O 0.6805(2) 0.6761(3) 0.6943(3) 0.0491(12) Uani 1 1 d .
O2 O 0.6300(2) 0.6887(3) 0.8016(3) 0.0519(14) Uani 1 1 d .
O3 O 0.7769(2) 0.7518(3) 0.7985(3) 0.0562(16) Uani 1 1 d .
O4 O 0.2051(2) 0.7163(3) 0.6830(2) 0.0440(11) Uani 1 1 d .
O5 O 0.3038(3) 0.7989(3) 0.7829(2) 0.0468(12) Uani 1 1 d .
O6 O 0.3217(2) 0.7348(3) 0.6443(3) 0.0467(13) Uani 1 1 d .
S1 S 0.67422(10) 0.62356(13) 0.46401(10) 0.0548(5) Uani 1 1 d .
S2 S 0.67302(10) 0.82308(12) 0.47062(9) 0.0510(5) Uani 1 1 d .
S3 S -0.02866(8) 0.85235(12) 0.66433(9) 0.0476(5) Uani 1 1 d .
S4 S -0.02443(8) 0.65332(12) 0.67407(9) 0.0479(5) Uani 1 1 d .
Sc1 Sc 0.69745(6) 0.70858(8) 0.77399(6) 0.0402(3) Uani 1 1 d .
Sc2 Sc 0.28545(5) 0.75266(8) 0.70520(6) 0.0356(3) Uani 1 1 d .

loop_
_atom_site_aniso_label
_atom_site_aniso_U_11
_atom_site_aniso_U_22
_atom_site_aniso_U_33
_atom_site_aniso_U_23
_atom_site_aniso_U_13
_atom_site_aniso_U_12
C1 0.070(6) 0.062(5) 0.066(6) -0.007(5) 0.020(5) 0.010(4)
C2 0.059(5) 0.084(7) 0.044(5) 0.000(4) 0.021(4) -0.020(4)
C3 0.044(4) 0.065(5) 0.039(4) -0.004(4) 0.005(3) -0.002(4)
C4 0.047(4) 0.033(3) 0.047(4) 0.001(3) 0.011(3) -0.003(3)
C5 0.060(4) 0.028(3) 0.047(4) 0.000(3) 0.022(4) -0.001(3)
C6 0.049(4) 0.026(3) 0.051(4) 0.004(3) 0.021(3) 0.000(3)
C7 0.049(4) 0.037(3) 0.053(5) 0.004(3) 0.024(4) 0.007(3)
C8 0.053(4) 0.033(3) 0.065(5) 0.003(3) 0.024(4) 0.002(3)
C9 0.066(5) 0.046(4) 0.066(6) -0.005(4) 0.019(5) -0.017(4)
C10 0.059(5) 0.078(7) 0.080(7) 0.011(5) 0.038(5) 0.006(5)
C11 0.044(4) 0.037(3) 0.042(4) 0.000(3) 0.012(3) -0.005(3)
C12 0.115(9) 0.048(5) 0.070(7) -0.006(5) 0.005(6) 0.012(5)
C13 0.067(5) 0.040(4) 0.069(6) -0.006(4) 0.009(4) 0.006(4)
C14 0.064(5) 0.036(3) 0.048(5) 0.001(3) 0.004(4) 0.011(3)
C15 0.098(7) 0.027(3) 0.062(5) 0.012(3) 0.036(5) 0.017(4)
C16 0.113(8) 0.023(3) 0.091(7) 0.018(4) 0.065(7) 0.017(4)
C17 0.066(5) 0.025(3) 0.055(5) -0.001(3) 0.031(4) 0.005(3)
C18 0.082(6) 0.035(4) 0.087(7) 0.004(4) 0.040(6) -0.007(4)
C19 0.071(5) 0.034(4) 0.099(7) 0.017(4) 0.057(5) 0.002(3)
C20 0.109(8) 0.048(5) 0.107(9) 0.013(5) 0.073(8) 0.010(5)
C21 0.069(6) 0.059(6) 0.126(10) 0.017(6) 0.048(7) -0.003(5)
C22 0.111(9) 0.061(6) 0.148(13) 0.013(7) 0.088(10) 0.012(6)
C23 0.064(6) 0.061(6) 0.135(11) 0.013(7) 0.030(7) 0.014(5)
C24 0.070(6) 0.036(4) 0.112(8) 0.007(4) 0.050(6) 0.009(4)
C25 0.095(7) 0.024(3) 0.093(7) 0.000(4) 0.047(6) 0.008(4)
C26 0.078(6) 0.020(3) 0.071(6) 0.000(3) 0.020(5) 0.006(3)
C27 0.054(4) 0.024(3) 0.066(5) 0.005(3) 0.028(4) 0.005(3)
C28 0.062(5) 0.029(3) 0.069(6) 0.006(3) 0.015(4) 0.000(3)
C29 0.051(4) 0.029(3) 0.089(7) 0.011(4) 0.008(4) -0.002(3)
C30 0.102(8) 0.045(5) 0.086(8) 0.023(5) -0.017(7) -0.020(5)
C31 0.056(5) 0.057(6) 0.152(13) 0.017(7) 0.022(7) -0.005(4)
C32 0.084(8) 0.137(12) 0.089(9) 0.063(9) -0.006(7) -0.057(8)
C33 0.050(6) 0.24(2) 0.086(9) -0.074(11) 0.042(6) -0.029(9)
C34 0.043(4) 0.128(10) 0.044(5) 0.006(5) 0.006(4) -0.020(5)
C35 0.040(4) 0.036(3) 0.048(4) 0.003(3) 0.005(3) -0.004(3)
C36 0.034(3) 0.028(3) 0.051(4) -0.005(3) 0.013(3) -0.001(2)
C37 0.051(4) 0.016(2) 0.051(4) 0.000(3) 0.019(3) 0.000(2)
C38 0.043(4) 0.039(3) 0.048(4) 0.009(3) 0.015(3) 0.003(3)
C39 0.043(4) 0.031(3) 0.048(4) 0.002(3) 0.015(3) -0.001(3)
C40 0.049(4) 0.032(3) 0.076(6) -0.006(4) 0.017(4) -0.002(3)
C41 0.055(4) 0.054(5) 0.053(5) 0.006(4) 0.025(4) 0.004(4)
C42 0.045(4) 0.034(3) 0.046(4) 0.001(3) 0.020(3) 0.002(3)
C43 0.083(6) 0.054(5) 0.055(5) 0.002(4) 0.019(5) -0.015(5)
C44 0.087(7) 0.045(4) 0.074(6) 0.005(4) 0.046(6) -0.007(4)
C45 0.071(5) 0.039(4) 0.050(5) 0.001(3) 0.027(4) -0.005(3)
C46 0.063(5) 0.027(3) 0.069(6) 0.006(3) 0.028(4) -0.004(3)
C47 0.060(4) 0.023(3) 0.058(5) -0.001(3) 0.019(4) -0.002(3)
C48 0.047(4) 0.023(3) 0.039(4) 0.003(2) 0.018(3) 0.000(2)
C49 0.056(4) 0.020(3) 0.051(4) -0.002(3) 0.016(3) 0.003(3)
C50 0.064(4) 0.020(3) 0.047(4) 0.001(3) 0.007(4) 0.005(3)
C51 0.118(9) 0.038(4) 0.062(6) -0.003(4) 0.027(6) 0.011(5)
C52 0.057(5) 0.038(4) 0.078(6) -0.010(4) -0.013(5) 0.007(3)
C53 0.054(4) 0.043(4) 0.078(6) 0.009(4) 0.013(4) -0.002(3)
C54 0.061(5) 0.051(5) 0.079(7) 0.028(5) 0.011(5) 0.000(4)
C55 0.047(4) 0.034(3) 0.058(5) 0.008(3) 0.010(4) 0.008(3)
C56 0.053(4) 0.033(4) 0.089(7) 0.018(4) 0.030(4) 0.011(3)
C57 0.061(5) 0.024(3) 0.093(7) 0.008(4) 0.040(5) 0.008(3)
C58 0.040(3) 0.030(3) 0.058(5) 0.000(3) 0.021(3) 0.003(3)
C59 0.076(6) 0.029(3) 0.075(6) -0.013(4) 0.033(5) -0.001(3)
C60 0.069(5) 0.036(4) 0.072(6) -0.003(4) 0.038(5) 0.007(3)
C61 0.071(6) 0.062(5) 0.083(7) 0.002(5) 0.042(5) 0.014(5)
C62 0.089(7) 0.070(6) 0.063(6) -0.015(5) 0.028(5) 0.015(5)
C63 0.082(8) 0.119(12) 0.114(12) -0.040(10) -0.002(8) 0.015(8)
C64 0.080(8) 0.083(8) 0.092(9) -0.005(7) -0.013(7) 0.002(6)
C65 0.103(10) 0.117(12) 0.091(9) -0.016(9) 0.037(8) -0.005(9)
C66 0.085(7) 0.053(5) 0.057(6) 0.003(4) 0.014(5) 0.004(5)
C67 0.077(6) 0.064(6) 0.057(6) -0.002(4) 0.020(5) 0.011(5)
C68 0.093(7) 0.056(5) 0.061(6) 0.005(4) 0.026(5) -0.001(5)
C69 0.119(12) 0.172(19) 0.100(11) -0.006(12) 0.049(10) -0.026(12)
C70 0.129(11) 0.088(9) 0.120(12) -0.016(8) 0.072(10) 0.018(9)
C71 0.21(2) 0.120(14) 0.122(14) 0.014(11) 0.096(16) -0.012(15)
C72 0.104(10) 0.28(2) 0.152(14) 0.114(15) 0.001(9) 0.033(12)
C73 0.082(7) 0.28(2) 0.155(14) 0.128(15) 0.006(8) 0.021(12)
C74 0.064(6) 0.28(2) 0.152(14) 0.133(15) 0.021(8) 0.029(12)
N1 0.044(3) 0.035(3) 0.044(3) 0.002(2) 0.006(3) -0.005(2)
N2 0.049(3) 0.021(2) 0.051(4) 0.002(2) 0.020(3) 0.003(2)
N3 0.076(4) 0.026(3) 0.048(4) 0.005(2) 0.025(3) 0.006(3)
N4 0.079(5) 0.022(3) 0.072(5) 0.009(3) 0.040(4) 0.003(3)
N5 0.072(4) 0.021(3) 0.077(5) 0.000(3) 0.035(4) 0.010(3)
N6 0.062(4) 0.016(2) 0.065(4) 0.001(2) 0.023(3) 0.002(2)
N7 0.042(3) 0.041(3) 0.042(4) 0.004(3) 0.009(3) -0.002(2)
N8 0.046(3) 0.024(2) 0.050(4) 0.002(2) 0.020(3) 0.003(2)
N9 0.064(4) 0.031(3) 0.051(4) 0.000(3) 0.022(3) -0.007(3)
N10 0.050(3) 0.019(2) 0.049(4) 0.000(2) 0.021(3) 0.002(2)
N11 0.046(3) 0.027(3) 0.072(5) 0.009(3) 0.025(3) 0.005(2)
N12 0.058(4) 0.024(3) 0.070(5) 0.000(3) 0.026(3) 0.006(2)
O1 0.059(3) 0.037(3) 0.055(3) 0.007(2) 0.022(3) 0.006(2)
O2 0.060(3) 0.033(2) 0.078(4) 0.011(3) 0.044(3) 0.007(2)
O3 0.045(3) 0.031(2) 0.088(5) 0.007(3) 0.013(3) 0.000(2)
O4 0.041(3) 0.037(2) 0.055(3) 0.002(2) 0.017(2) 0.0012(19)
O5 0.067(3) 0.022(2) 0.049(3) 0.003(2) 0.013(3) 0.002(2)
O6 0.061(3) 0.032(2) 0.059(3) 0.001(2) 0.035(3) 0.008(2)
S1 0.0631(12) 0.0353(9) 0.0582(13) -0.0056(8) 0.0056(10) -0.0035(8)
S2 0.0649(12) 0.0336(8) 0.0476(11) 0.0054(7) 0.0057(9) -0.0003(8)
S3 0.0437(9) 0.0320(8) 0.0608(12) 0.0020(7) 0.0057(8) 0.0046(6)
S4 0.0447(9) 0.0322(8) 0.0614(12) -0.0003(7) 0.0072(8) -0.0065(6)
Sc1 0.0467(7) 0.0278(6) 0.0515(8) 0.0071(5) 0.0228(6) 0.0037(5)
Sc2 0.0382(6) 0.0269(5) 0.0447(8) 0.0002(5) 0.0171(5) 0.0023(4)

loop_
_atom_type_symbol
_atom_type_description
_atom_type_scat_dispersion_real
_atom_type_scat_dispersion_imag
_atom_type_scat_source
C C 0.0181 0.0091 'International Tables Vol C Tables 4.2.6.8 and 6.1.1.4'
H H 0.0000 0.0000 'International Tables Vol C Tables 4.2.6.8 and 6.1.1.4'
N N 0.0311 0.0180 'International Tables Vol C Tables 4.2.6.8 and 6.1.1.4'
O O 0.0492 0.0322 'International Tables Vol C Tables 4.2.6.8 and 6.1.1.4'
S S 0.3331 0.5567 'International Tables Vol C Tables 4.2.6.8 and 6.1.1.4'
Sc Sc 0.3119 1.5331 'International Tables Vol C Tables 4.2.6.8 and 6.1.1.4'

loop_
_geom_angle_atom_site_label_1
_geom_angle_atom_site_label_2
_geom_angle_atom_site_label_3
_geom_angle
_geom_angle_site_symmetry_1
_geom_angle_site_symmetry_3
C3 C1 H8A 109.5 . .
C3 C1 H8B 109.5 . .
H8A C1 H8B 109.5 . .
C3 C1 H8C 109.5 . .
H8A C1 H8C 109.5 . .
H8B C1 H8C 109.5 . .
C3 C2 H9A 109.5 . .
C3 C2 H9B 109.5 . .
H9A C2 H9B 109.5 . .
C3 C2 H9C 109.5 . .
H9A C2 H9C 109.5 . .
H9B C2 H9C 109.5 . .
N1 C3 C2 110.7(7) . .
N1 C3 C1 109.4(7) . .
C2 C3 C1 113.6(8) . .
N1 C3 H7 107.6 . .
C2 C3 H7 107.6 . .
C1 C3 H7 107.6 . .
C5 C4 N1 106.6(7) . .
C5 C4 H6 126.7 . .
N1 C4 H6 126.7 . .
C4 C5 N2 108.1(7) . .
C4 C5 H5 125.9 . .
N2 C5 H5 125.9 . .
N2 C6 N1 109.0(7) . .
N2 C6 C11 126.8(7) . .
N1 C6 C11 124.3(7) . .
N2 C7 C8 112.6(6) . .
N2 C7 H4A 109.1 . .
C8 C7 H4A 109.1 . .
N2 C7 H4B 109.1 . .
C8 C7 H4B 109.1 . .
H4A C7 H4B 107.8 . .
O1 C8 C10 112.6(8) . .
O1 C8 C7 109.6(7) . .
C10 C8 C7 105.2(7) . .
O1 C8 C9 110.0(7) . .
C10 C8 C9 109.8(8) . .
C7 C8 C9 109.6(7) . .
C8 C9 H3A 109.5 . .
C8 C9 H3B 109.5 . .
H3A C9 H3B 109.5 . .
C8 C9 H3C 109.5 . .
H3A C9 H3C 109.5 . .
H3B C9 H3C 109.5 . .
C8 C10 H2A 109.5 . .
C8 C10 H2B 109.5 . .
H2A C10 H2B 109.5 . .
C8 C10 H2C 109.5 . .
H2A C10 H2C 109.5 . .
H2B C10 H2C 109.5 . .
C6 C11 S1 116.5(5) . .
C6 C11 S2 113.3(5) . .
S1 C11 S2 130.2(5) . .
C14 C12 H19A 109.5 . .
C14 C12 H19B 109.5 . .
H19A C12 H19B 109.5 . .
C14 C12 H19C 109.5 . .
H19A C12 H19C 109.5 . .
H19B C12 H19C 109.5 . .
C14 C13 H18A 109.5 . .
C14 C13 H18B 109.5 . .
H18A C13 H18B 109.5 . .
C14 C13 H18C 109.5 . .
H18A C13 H18C 109.5 . .
H18B C13 H18C 109.5 . .
N3 C14 C12 109.4(8) . .
N3 C14 C13 108.7(7) . .
C12 C14 C13 111.2(8) . .
N3 C14 H17 109.2 . .
C12 C14 H17 109.2 . .
C13 C14 H17 109.2 . .
C16 C15 N3 107.1(8) . .
C16 C15 H16 126.4 . .
N3 C15 H16 126.4 . .
C15 C16 N4 106.5(8) . .
C15 C16 H15 126.8 . .
N4 C16 H15 126.8 . .
N3 C17 N4 103.8(6) . .
N3 C17 Sc1 136.4(6) . .
N4 C17 Sc1 117.0(5) . .
N4 C18 C19 112.1(8) . .
N4 C18 H14A 109.2 . .
C19 C18 H14A 109.2 . .
N4 C18 H14B 109.2 . .
C19 C18 H14B 109.2 . .
H14A C18 H14B 107.9 . .
O2 C19 C21 110.4(8) . .
O2 C19 C20 108.7(9) . .
C21 C19 C20 109.8(9) . .
O2 C19 C18 108.0(6) . .
C21 C19 C18 108.8(9) . .
C20 C19 C18 111.1(8) . .
C19 C20 H13A 109.5 . .
C19 C20 H13B 109.5 . .
H13A C20 H13B 109.5 . .
C19 C20 H13C 109.5 . .
H13A C20 H13C 109.5 . .
H13B C20 H13C 109.5 . .
C19 C21 H12A 109.5 . .
C19 C21 H12B 109.5 . .
H12A C21 H12B 109.5 . .
C19 C21 H12C 109.5 . .
H12A C21 H12C 109.5 . .
H12B C21 H12C 109.5 . .
C24 C22 H29A 109.5 . .
C24 C22 H29B 109.5 . .
H29A C22 H29B 109.5 . .
C24 C22 H29C 109.5 . .
H29A C22 H29C 109.5 . .
H29B C22 H29C 109.5 . .
C24 C23 H28A 109.5 . .
C24 C23 H28B 109.5 . .
H28A C23 H28B 109.5 . .
C24 C23 H28C 109.5 . .
H28A C23 H28C 109.5 . .
H28B C23 H28C 109.5 . .
N5 C24 C22 111.8(10) . .
N5 C24 C23 111.1(8) . .
C22 C24 C23 110.8(10) . .
N5 C24 H27 107.6 . .
C22 C24 H27 107.6 . .
C23 C24 H27 107.6 . .
C26 C25 N5 107.8(7) . .
C26 C25 H26 126.1 . .
N5 C25 H26 126.1 . .
C25 C26 N6 106.8(7) . .
C25 C26 H25 126.6 . .
N6 C26 H25 126.6 . .
N5 C27 N6 103.2(6) . .
N5 C27 Sc1 133.7(5) . .
N6 C27 Sc1 121.2(5) . .
N6 C28 C29 113.7(7) . .
N6 C28 H24A 108.8 . .
C29 C28 H24A 108.8 . .
N6 C28 H24B 108.8 . .
C29 C28 H24B 108.8 . .
H24A C28 H24B 107.7 . .
O3 C29 C30 109.6(8) . .
O3 C29 C28 108.8(7) . .
C30 C29 C28 111.2(8) . .
O3 C29 C31 107.7(8) . .
C30 C29 C31 112.7(10) . .
C28 C29 C31 106.7(8) . .
C29 C30 H23A 109.5 . .
C29 C30 H23B 109.5 . .
H23A C30 H23B 109.5 . .
C29 C30 H23C 109.5 . .
H23A C30 H23C 109.5 . .
H23B C30 H23C 109.5 . .
C29 C31 H22A 109.5 . .
C29 C31 H22B 109.5 . .
H22A C31 H22B 109.5 . .
C29 C31 H22C 109.5 . .
H22A C31 H22C 109.5 . .
H22B C31 H22C 109.5 . .
C34 C32 H40A 109.5 . .
C34 C32 H40B 109.5 . .
H40A C32 H40B 109.5 . .
C34 C32 H40C 109.5 . .
H40A C32 H40C 109.5 . .
H40B C32 H40C 109.5 . .
C34 C33 H39A 109.5 . .
C34 C33 H39B 109.5 . .
H39A C33 H39B 109.5 . .
C34 C33 H39C 109.5 . .
H39A C33 H39C 109.5 . .
H39B C33 H39C 109.5 . .
N7 C34 C33 109.9(9) . .
N7 C34 C32 108.8(10) . .
C33 C34 C32 113.1(12) . .
N7 C34 H38 108.3 . .
C33 C34 H38 108.3 . .
C32 C34 H38 108.3 . .
C36 C35 N7 107.4(7) . .
C36 C35 H37 126.3 . .
N7 C35 H37 126.3 . .
C35 C36 N8 107.2(6) . .
C35 C36 H36 126.4 . .
N8 C36 H36 126.4 . .
N7 C37 N8 106.8(7) . .
N7 C37 C42 125.0(7) . .
N8 C37 C42 128.2(7) . .
N8 C38 C39 112.7(6) . .
N8 C38 H35A 109.1 . .
C39 C38 H35A 109.1 . .
N8 C38 H35B 109.1 . .
C39 C38 H35B 109.1 . .
H35A C38 H35B 107.8 . .
O4 C39 C40 111.1(6) . .
O4 C39 C41 110.7(6) . .
C40 C39 C41 109.9(7) . .
O4 C39 C38 108.4(6) . .
C40 C39 C38 110.1(6) . .
C41 C39 C38 106.5(6) . .
C39 C40 H33A 109.5 . .
C39 C40 H33B 109.5 . .
H33A C40 H33B 109.5 . .
C39 C40 H33C 109.5 . .
H33A C40 H33C 109.5 . .
H33B C40 H33C 109.5 . .
C39 C41 H34A 109.5 . .
C39 C41 H34B 109.5 . .
H34A C41 H34B 109.5 . .
C39 C41 H34C 109.5 . .
H34A C41 H34C 109.5 . .
H34B C41 H34C 109.5 . .
C37 C42 S4 115.6(5) . .
C37 C42 S3 114.4(5) . .
S4 C42 S3 130.0(5) . .
C45 C43 H49A 109.5 . .
C45 C43 H49B 109.5 . .
H49A C43 H49B 109.5 . .
C45 C43 H49C 109.5 . .
H49A C43 H49C 109.5 . .
H49B C43 H49C 109.5 . .
C45 C44 H50A 109.5 . .
C45 C44 H50B 109.5 . .
H50A C44 H50B 109.5 . .
C45 C44 H50C 109.5 . .
H50A C44 H50C 109.5 . .
H50B C44 H50C 109.5 . .
N9 C45 C43 110.8(7) . .
N9 C45 C44 108.5(7) . .
C43 C45 C44 113.3(8) . .
N9 C45 H48 108.0 . .
C43 C45 H48 108.0 . .
C44 C45 H48 108.0 . .
C47 C46 N9 107.3(7) . .
C47 C46 H47 126.4 . .
N9 C46 H47 126.4 . .
C46 C47 N10 106.1(6) . .
C46 C47 H46 126.9 . .
N10 C47 H46 126.9 . .
N9 C48 N10 102.9(5) . .
N9 C48 Sc2 133.3(5) . .
N10 C48 Sc2 121.7(5) . .
N10 C49 C50 112.8(6) . .
N10 C49 H45A 109.0 . .
C50 C49 H45A 109.0 . .
N10 C49 H45B 109.0 . .
C50 C49 H45B 109.0 . .
H45A C49 H45B 107.8 . .
O5 C50 C52 110.1(7) . .
O5 C50 C49 109.1(6) . .
C52 C50 C49 110.8(6) . .
O5 C50 C51 109.2(6) . .
C52 C50 C51 110.3(8) . .
C49 C50 C51 107.3(7) . .
C50 C51 H44A 109.5 . .
C50 C51 H44B 109.5 . .
H44A C51 H44B 109.5 . .
C50 C51 H44C 109.5 . .
H44A C51 H44C 109.5 . .
H44B C51 H44C 109.5 . .
C50 C52 H43A 109.5 . .
C50 C52 H43B 109.5 . .
H43A C52 H43B 109.5 . .
C50 C52 H43C 109.5 . .
H43A C52 H43C 109.5 . .
H43B C52 H43C 109.5 . .
C55 C53 H59A 109.5 . .
C55 C53 H59B 109.5 . .
H59A C53 H59B 109.5 . .
C55 C53 H59C 109.5 . .
H59A C53 H59C 109.5 . .
H59B C53 H59C 109.5 . .
C55 C54 H60A 109.5 . .
C55 C54 H60B 109.5 . .
H60A C54 H60B 109.5 . .
C55 C54 H60C 109.5 . .
H60A C54 H60C 109.5 . .
H60B C54 H60C 109.5 . .
N11 C55 C53 110.4(7) . .
N11 C55 C54 110.0(7) . .
C53 C55 C54 111.0(7) . .
N11 C55 H58 108.5 . .
C53 C55 H58 108.5 . .
C54 C55 H58 108.5 . .
C57 C56 N11 107.0(8) . .
C57 C56 H57 126.5 . .
N11 C56 H57 126.5 . .
C56 C57 N12 105.6(7) . .
C56 C57 H56 127.2 . .
N12 C57 H56 127.2 . .
N11 C58 N12 104.2(6) . .
N11 C58 Sc2 136.5(5) . .
N12 C58 Sc2 117.0(5) . .
N12 C59 C60 112.9(7) . .
N12 C59 H55A 109.0 . .
C60 C59 H55A 109.0 . .
N12 C59 H55B 109.0 . .
C60 C59 H55B 109.0 . .
H55A C59 H55B 107.8 . .
O6 C60 C62 109.2(7) . .
O6 C60 C61 109.1(8) . .
C62 C60 C61 111.2(8) . .
O6 C60 C59 107.8(7) . .
C62 C60 C59 108.9(8) . .
C61 C60 C59 110.6(8) . .
C60 C61 H54A 109.5 . .
C60 C61 H54B 109.5 . .
H54A C61 H54B 109.5 . .
C60 C61 H54C 109.5 . .
H54A C61 H54C 109.5 . .
H54B C61 H54C 109.5 . .
C60 C62 H53A 109.5 . .
C60 C62 H53B 109.5 . .
H53A C62 H53B 109.5 . .
C60 C62 H53C 109.5 . .
H53A C62 H53C 109.5 . .
H53B C62 H53C 109.5 . .
C64 C63 C65 121.1(15) . 3_766
C64 C63 H63 119.5 . .
C65 C63 H63 119.5 3_766 .
C63 C64 C65 119.5(13) . .
C63 C64 H64 120.2 . .
C65 C64 H64 120.2 . .
C64 C65 C63 119.4(13) . 3_766
C64 C65 H65 120.3 . .
C63 C65 H65 120.3 3_766 .
C67 C66 C68 118.3(10) . 3_665
C67 C66 H66 120.8 . .
C68 C66 H66 120.8 3_665 .
C66 C67 C68 120.6(10) . .
C66 C67 H67 119.7 . .
C68 C67 H67 119.7 . .
C66 C68 C67 121.0(11) 3_665 .
C66 C68 H68 119.5 3_665 .
C67 C68 H68 119.5 . .
C71 C69 C70 117.5(14) 3_577 .
C71 C69 H69 121.2 3_577 .
C70 C69 H69 121.2 . .
C71 C70 C69 122.4(13) . .
C71 C70 H70 118.8 . .
C69 C70 H70 118.8 . .
C70 C71 C69 120.1(15) . 3_577
C70 C71 H71 119.9 . .
C69 C71 H71 119.9 3_577 .
C73 C72 C74 114.5(18) . 3_567
C73 C72 H72 122.8 . .
C74 C72 H72 122.8 3_567 .
C74 C73 C72 119(3) . .
C74 C73 H73 120.3 . .
C72 C73 H73 120.3 . .
C73 C74 C72 126(2) . 3_567
C73 C74 H74 116.9 . .
C72 C74 H74 116.9 3_567 .
C6 N1 C4 107.7(6) . .
C6 N1 C3 127.0(7) . .
C4 N1 C3 125.3(6) . .
C6 N2 C5 108.5(6) . .
C6 N2 C7 124.9(7) . .
C5 N2 C7 126.5(7) . .
C17 N3 C15 111.4(8) . .
C17 N3 C14 122.8(6) . .
C15 N3 C14 125.7(8) . .
C17 N4 C16 111.1(8) . .
C17 N4 C18 122.5(7) . .
C16 N4 C18 126.2(8) . .
C27 N5 C25 110.4(7) . .
C27 N5 C24 124.3(6) . .
C25 N5 C24 125.2(7) . .
C26 N6 C27 111.7(7) . .
C26 N6 C28 124.3(7) . .
C27 N6 C28 124.0(6) . .
C37 N7 C35 109.5(6) . .
C37 N7 C34 125.1(7) . .
C35 N7 C34 125.5(7) . .
C37 N8 C36 109.1(6) . .
C37 N8 C38 125.0(6) . .
C36 N8 C38 125.8(6) . .
C48 N9 C46 111.4(7) . .
C48 N9 C45 122.9(6) . .
C46 N9 C45 125.6(7) . .
C48 N10 C47 112.3(6) . .
C48 N10 C49 124.4(5) . .
C47 N10 C49 123.3(6) . .
C58 N11 C56 112.4(8) . .
C58 N11 C55 123.8(6) . .
C56 N11 C55 123.7(7) . .
C58 N12 C57 110.8(7) . .
C58 N12 C59 123.7(6) . .
C57 N12 C59 125.4(7) . .
C8 O1 Sc1 147.4(5) . .
C19 O2 Sc1 139.7(5) . .
C29 O3 Sc1 140.7(5) . .
C39 O4 Sc2 147.7(5) . .
C50 O5 Sc2 140.0(5) . .
C60 O6 Sc2 139.9(5) . .
O1 Sc1 O3 107.0(3) . .
O1 Sc1 O2 111.1(3) . .
O3 Sc1 O2 141.9(3) . .
O1 Sc1 C17 103.1(2) . .
O3 Sc1 C17 92.1(3) . .
O2 Sc1 C17 80.2(2) . .
O1 Sc1 C27 105.2(3) . .
O3 Sc1 C27 81.3(3) . .
O2 Sc1 C27 88.1(2) . .
C17 Sc1 C27 151.7(3) . .
O4 Sc2 O5 107.3(2) . .
O4 Sc2 O6 112.5(3) . .
O5 Sc2 O6 140.2(3) . .
O4 Sc2 C58 101.6(2) . .
O5 Sc2 C58 92.9(2) . .
O6 Sc2 C58 80.5(2) . .
O4 Sc2 C48 102.3(2) . .
O5 Sc2 C48 80.9(2) . .
O6 Sc2 C48 89.5(2) . .
C58 Sc2 C48 156.1(2) . .

loop_
_geom_bond_atom_site_label_1
_geom_bond_atom_site_label_2
_geom_bond_distance
_geom_bond_site_symmetry_2
C1 C3 1.517(13) .
C1 H8A 0.9800 .
C1 H8B 0.9800 .
C1 H8C 0.9800 .
C2 C3 1.511(12) .
C2 H9A 0.9800 .
C2 H9B 0.9800 .
C2 H9C 0.9800 .
C3 N1 1.467(11) .
C3 H7 1.0000 .
C4 C5 1.358(11) .
C4 N1 1.403(10) .
C4 H6 0.9500 .
C5 N2 1.367(10) .
C5 H5 0.9500 .
C6 N2 1.343(10) .
C6 N1 1.343(10) .
C6 C11 1.495(11) .
C7 N2 1.474(9) .
C7 C8 1.541(11) .
C7 H4A 0.9900 .
C7 H4B 0.9900 .
C8 O1 1.360(11) .
C8 C10 1.539(12) .
C8 C9 1.548(11) .
C9 H3A 0.9800 .
C9 H3B 0.9800 .
C9 H3C 0.9800 .
C10 H2A 0.9800 .
C10 H2B 0.9800 .
C10 H2C 0.9800 .
C11 S1 1.656(7) .
C11 S2 1.686(7) .
C12 C14 1.521(13) .
C12 H19A 0.9800 .
C12 H19B 0.9800 .
C12 H19C 0.9800 .
C13 C14 1.529(11) .
C13 H18A 0.9800 .
C13 H18B 0.9800 .
C13 H18C 0.9800 .
C14 N3 1.481(12) .
C14 H17 1.0000 .
C15 C16 1.336(15) .
C15 N3 1.403(10) .
C15 H16 0.9500 .
C16 N4 1.403(11) .
C16 H15 0.9500 .
C17 N3 1.355(11) .
C17 N4 1.375(10) .
C17 Sc1 2.401(7) .
C18 N4 1.445(13) .
C18 C19 1.554(12) .
C18 H14A 0.9900 .
C18 H14B 0.9900 .
C19 O2 1.398(9) .
C19 C21 1.509(16) .
C19 C20 1.527(16) .
C20 H13A 0.9800 .
C20 H13B 0.9800 .
C20 H13C 0.9800 .
C21 H12A 0.9800 .
C21 H12B 0.9800 .
C21 H12C 0.9800 .
C22 C24 1.501(17) .
C22 H29A 0.9800 .
C22 H29B 0.9800 .
C22 H29C 0.9800 .
C23 C24 1.529(16) .
C23 H28A 0.9800 .
C23 H28B 0.9800 .
C23 H28C 0.9800 .
C24 N5 1.448(12) .
C24 H27 1.0000 .
C25 C26 1.330(14) .
C25 N5 1.397(10) .
C25 H26 0.9500 .
C26 N6 1.371(9) .
C26 H25 0.9500 .
C27 N5 1.364(10) .
C27 N6 1.385(10) .
C27 Sc1 2.412(7) .
C28 N6 1.457(11) .
C28 C29 1.530(11) .
C28 H24A 0.9900 .
C28 H24B 0.9900 .
C29 O3 1.426(9) .
C29 C30 1.513(17) .
C29 C31 1.547(14) .
C30 H23A 0.9800 .
C30 H23B 0.9800 .
C30 H23C 0.9800 .
C31 H22A 0.9800 .
C31 H22B 0.9800 .
C31 H22C 0.9800 .
C32 C34 1.506(19) .
C32 H40A 0.9800 .
C32 H40B 0.9800 .
C32 H40C 0.9800 .
C33 C34 1.497(18) .
C33 H39A 0.9800 .
C33 H39B 0.9800 .
C33 H39C 0.9800 .
C34 N7 1.481(11) .
C34 H38 1.0000 .
C35 C36 1.333(11) .
C35 N7 1.386(10) .
C35 H37 0.9500 .
C36 N8 1.381(10) .
C36 H36 0.9500 .
C37 N7 1.331(10) .
C37 N8 1.354(9) .
C37 C42 1.480(11) .
C38 N8 1.484(10) .
C38 C39 1.543(10) .
C38 H35A 0.9900 .
C38 H35B 0.9900 .
C39 O4 1.380(9) .
C39 C40 1.526(10) .
C39 C41 1.537(11) .
C40 H33A 0.9800 .
C40 H33B 0.9800 .
C40 H33C 0.9800 .
C41 H34A 0.9800 .
C41 H34B 0.9800 .
C41 H34C 0.9800 .
C42 S4 1.656(7) .
C42 S3 1.684(7) .
C43 C45 1.501(13) .
C43 H49A 0.9800 .
C43 H49B 0.9800 .
C43 H49C 0.9800 .
C44 C45 1.515(13) .
C44 H50A 0.9800 .
C44 H50B 0.9800 .
C44 H50C 0.9800 .
C45 N9 1.466(11) .
C45 H48 1.0000 .
C46 C47 1.340(12) .
C46 N9 1.394(9) .
C46 H47 0.9500 .
C47 N10 1.385(8) .
C47 H46 0.9500 .
C48 N9 1.363(9) .
C48 N10 1.371(9) .
C48 Sc2 2.417(6) .
C49 N10 1.458(10) .
C49 C50 1.542(9) .
C49 H45A 0.9900 .
C49 H45B 0.9900 .
C50 O5 1.396(8) .
C50 C52 1.532(13) .
C50 C51 1.545(13) .
C51 H44A 0.9800 .
C51 H44B 0.9800 .
C51 H44C 0.9800 .
C52 H43A 0.9800 .
C52 H43B 0.9800 .
C52 H43C 0.9800 .
C53 C55 1.517(12) .
C53 H59A 0.9800 .
C53 H59B 0.9800 .
C53 H59C 0.9800 .
C54 C55 1.545(11) .
C54 H60A 0.9800 .
C54 H60B 0.9800 .
C54 H60C 0.9800 .
C55 N11 1.477(11) .
C55 H58 1.0000 .
C56 C57 1.349(14) .
C56 N11 1.368(10) .
C56 H57 0.9500 .
C57 N12 1.408(10) .
C57 H56 0.9500 .
C58 N11 1.343(10) .
C58 N12 1.357(10) .
C58 Sc2 2.415(7) .
C59 N12 1.438(12) .
C59 C60 1.536(12) .
C59 H55A 0.9900 .
C59 H55B 0.9900 .
C60 O6 1.411(9) .
C60 C62 1.516(15) .
C60 C61 1.529(14) .
C61 H54A 0.9800 .
C61 H54B 0.9800 .
C61 H54C 0.9800 .
C62 H53A 0.9800 .
C62 H53B 0.9800 .
C62 H53C 0.9800 .
C63 C64 1.379(9) .
C63 C65 1.385(7) 3_766
C63 H63 0.9500 .
C64 C65 1.384(9) .
C64 H64 0.9500 .
C65 C63 1.385(7) 3_766
C65 H65 0.9500 .
C66 C67 1.354(15) .
C66 C68 1.382(15) 3_665
C66 H66 0.9500 .
C67 C68 1.377(15) .
C67 H67 0.9500 .
C68 C66 1.382(15) 3_665
C68 H68 0.9500 .
C69 C71 1.382(7) 3_577
C69 C70 1.385(9) .
C69 H69 0.9500 .
C70 C71 1.375(9) .
C70 H70 0.9500 .
C71 C69 1.382(7) 3_577
C71 H71 0.9500 .
C72 C73 1.384(10) .
C72 C74 1.385(7) 3_567
C72 H72 0.9500 .
C73 C74 1.381(10) .
C73 H73 0.9500 .
C74 C72 1.385(7) 3_567
C74 H74 0.9500 .
O1 Sc1 1.948(6) .
O2 Sc1 1.971(5) .
O3 Sc1 1.956(6) .
O4 Sc2 1.943(5) .
O5 Sc2 1.964(6) .
O6 Sc2 1.970(5) .

loop_
_geom_torsion_atom_site_label_1
_geom_torsion_atom_site_label_2
_geom_torsion_atom_site_label_3
_geom_torsion_atom_site_label_4
_geom_torsion
_geom_torsion_site_symmetry_1
_geom_torsion_site_symmetry_4
N1 C4 C5 N2 -0.3(8) . .
N2 C7 C8 O1 61.2(8) . .
N2 C7 C8 C10 -177.5(7) . .
N2 C7 C8 C9 -59.6(9) . .
N2 C6 C11 S1 -105.9(7) . .
N1 C6 C11 S1 73.6(8) . .
N2 C6 C11 S2 76.0(8) . .
N1 C6 C11 S2 -104.6(7) . .
N3 C15 C16 N4 0.0(10) . .
N4 C18 C19 O2 61.0(10) . .
N4 C18 C19 C21 -179.2(8) . .
N4 C18 C19 C20 -58.2(10) . .
N5 C25 C26 N6 -2.6(12) . .
N6 C28 C29 O3 64.3(10) . .
N6 C28 C29 C30 -56.6(10) . .
N6 C28 C29 C31 -179.9(8) . .
N7 C35 C36 N8 1.0(8) . .
N8 C38 C39 O4 -62.1(8) . .
N8 C38 C39 C40 59.6(9) . .
N8 C38 C39 C41 178.7(6) . .
N7 C37 C42 S4 -74.8(8) . .
N8 C37 C42 S4 103.3(7) . .
N7 C37 C42 S3 104.1(7) . .
N8 C37 C42 S3 -77.7(8) . .
N9 C46 C47 N10 0.2(10) . .
N10 C49 C50 O5 -65.2(8) . .
N10 C49 C50 C52 56.1(8) . .
N10 C49 C50 C51 176.6(7) . .
N11 C56 C57 N12 2.2(9) . .
N12 C59 C60 O6 -62.7(10) . .
N12 C59 C60 C62 178.9(7) . .
N12 C59 C60 C61 56.4(10) . .
C65 C63 C64 C65 2(2) 3_766 .
C63 C64 C65 C63 -2(2) . 3_766
C68 C66 C67 C68 1.5(18) 3_665 .
C66 C67 C68 C66 -1.5(18) . 3_665
C71 C69 C70 C71 1(3) 3_577 .
C69 C70 C71 C69 -1(4) . 3_577
C74 C72 C73 C74 -1(3) 3_567 .
C72 C73 C74 C72 1(4) . 3_567
N2 C6 N1 C4 -2.1(7) . .
C11 C6 N1 C4 178.4(6) . .
N2 C6 N1 C3 178.9(7) . .
C11 C6 N1 C3 -0.6(11) . .
C5 C4 N1 C6 1.5(8) . .
C5 C4 N1 C3 -179.5(7) . .
C2 C3 N1 C6 118.3(8) . .
C1 C3 N1 C6 -115.8(8) . .
C2 C3 N1 C4 -60.6(10) . .
C1 C3 N1 C4 65.4(9) . .
N1 C6 N2 C5 1.9(7) . .
C11 C6 N2 C5 -178.6(6) . .
N1 C6 N2 C7 -179.9(6) . .
C11 C6 N2 C7 -0.5(10) . .
C4 C5 N2 C6 -1.0(8) . .
C4 C5 N2 C7 -179.1(6) . .
C8 C7 N2 C6 116.5(8) . .
C8 C7 N2 C5 -65.8(9) . .
N4 C17 N3 C15 -2.1(8) . .
Sc1 C17 N3 C15 157.4(6) . .
N4 C17 N3 C14 -179.1(6) . .
Sc1 C17 N3 C14 -19.6(12) . .
C16 C15 N3 C17 1.4(10) . .
C16 C15 N3 C14 178.3(7) . .
C12 C14 N3 C17 114.0(8) . .
C13 C14 N3 C17 -124.4(8) . .
C12 C14 N3 C15 -62.6(10) . .
C13 C14 N3 C15 59.0(10) . .
N3 C17 N4 C16 2.1(9) . .
Sc1 C17 N4 C16 -162.2(6) . .
N3 C17 N4 C18 177.5(7) . .
Sc1 C17 N4 C18 13.2(10) . .
C15 C16 N4 C17 -1.4(10) . .
C15 C16 N4 C18 -176.5(8) . .
C19 C18 N4 C17 -65.9(11) . .
C19 C18 N4 C16 108.7(9) . .
N6 C27 N5 C25 -1.8(10) . .
Sc1 C27 N5 C25 162.1(7) . .
N6 C27 N5 C24 -178.9(9) . .
Sc1 C27 N5 C24 -15.0(14) . .
C26 C25 N5 C27 2.9(12) . .
C26 C25 N5 C24 179.9(9) . .
C22 C24 N5 C27 117.1(10) . .
C23 C24 N5 C27 -118.5(10) . .
C22 C24 N5 C25 -59.6(13) . .
C23 C24 N5 C25 64.8(13) . .
C25 C26 N6 C27 1.6(11) . .
C25 C26 N6 C28 -177.6(8) . .
N5 C27 N6 C26 0.2(10) . .
Sc1 C27 N6 C26 -166.3(6) . .
N5 C27 N6 C28 179.3(8) . .
Sc1 C27 N6 C28 12.8(11) . .
C29 C28 N6 C26 124.9(9) . .
C29 C28 N6 C27 -54.2(11) . .
N8 C37 N7 C35 0.5(7) . .
C42 C37 N7 C35 179.0(6) . .
N8 C37 N7 C34 -178.9(8) . .
C42 C37 N7 C34 -0.4(12) . .
C36 C35 N7 C37 -0.9(8) . .
C36 C35 N7 C34 178.4(9) . .
C33 C34 N7 C37 -123.4(11) . .
C32 C34 N7 C37 112.3(9) . .
C33 C34 N7 C35 57.4(14) . .
C32 C34 N7 C35 -67.0(12) . .
N7 C37 N8 C36 0.1(7) . .
C42 C37 N8 C36 -178.3(6) . .
N7 C37 N8 C38 -176.8(6) . .
C42 C37 N8 C38 4.7(10) . .
C35 C36 N8 C37 -0.7(7) . .
C35 C36 N8 C38 176.2(6) . .
C39 C38 N8 C37 -113.3(7) . .
C39 C38 N8 C36 70.2(9) . .
N10 C48 N9 C46 0.0(9) . .
Sc2 C48 N9 C46 -163.0(6) . .
N10 C48 N9 C45 177.3(7) . .
Sc2 C48 N9 C45 14.3(12) . .
C47 C46 N9 C48 -0.1(10) . .
C47 C46 N9 C45 -177.4(8) . .
C43 C45 N9 C48 122.6(8) . .
C44 C45 N9 C48 -112.4(8) . .
C43 C45 N9 C46 -60.5(11) . .
C44 C45 N9 C46 64.5(11) . .
N9 C48 N10 C47 0.2(8) . .
Sc2 C48 N10 C47 165.7(5) . .
N9 C48 N10 C49 -178.9(6) . .
Sc2 C48 N10 C49 -13.4(9) . .
C46 C47 N10 C48 -0.3(9) . .
C46 C47 N10 C49 178.8(7) . .
C50 C49 N10 C48 52.6(9) . .
C50 C49 N10 C47 -126.4(7) . .
N12 C58 N11 C56 0.9(8) . .
Sc2 C58 N11 C56 -160.0(6) . .
N12 C58 N11 C55 177.0(6) . .
Sc2 C58 N11 C55 16.1(11) . .
C57 C56 N11 C58 -2.0(9) . .
C57 C56 N11 C55 -178.1(7) . .
C53 C55 N11 C58 -108.2(8) . .
C54 C55 N11 C58 129.0(7) . .
C53 C55 N11 C56 67.6(9) . .
C54 C55 N11 C56 -55.3(9) . .
N11 C58 N12 C57 0.6(8) . .
Sc2 C58 N12 C57 165.9(5) . .
N11 C58 N12 C59 -175.9(7) . .
Sc2 C58 N12 C59 -10.6(10) . .
C56 C57 N12 C58 -1.8(9) . .
C56 C57 N12 C59 174.6(7) . .
C60 C59 N12 C58 63.5(10) . .
C60 C59 N12 C57 -112.4(8) . .
C10 C8 O1 Sc1 -19.2(13) . .
C7 C8 O1 Sc1 97.6(10) . .
C9 C8 O1 Sc1 -141.9(8) . .
C21 C19 O2 Sc1 -122.3(9) . .
C20 C19 O2 Sc1 117.3(9) . .
C18 C19 O2 Sc1 -3.4(14) . .
C30 C29 O3 Sc1 79.8(11) . .
C28 C29 O3 Sc1 -42.0(14) . .
C31 C29 O3 Sc1 -157.3(9) . .
C40 C39 O4 Sc2 148.3(7) . .
C41 C39 O4 Sc2 25.8(12) . .
C38 C39 O4 Sc2 -90.6(10) . .
C52 C50 O5 Sc2 -73.2(9) . .
C49 C50 O5 Sc2 48.5(11) . .
C51 C50 O5 Sc2 165.5(7) . .
C62 C60 O6 Sc2 128.7(8) . .
C61 C60 O6 Sc2 -109.5(9) . .
C59 C60 O6 Sc2 10.6(13) . .
C8 O1 Sc1 O3 -129.7(9) . .
C8 O1 Sc1 O2 49.5(10) . .
C8 O1 Sc1 C17 133.9(9) . .
C8 O1 Sc1 C27 -44.3(10) . .
C29 O3 Sc1 O1 110.5(10) . .
C29 O3 Sc1 O2 -68.4(11) . .
C29 O3 Sc1 C17 -145.2(10) . .
C29 O3 Sc1 C27 7.2(10) . .
C19 O2 Sc1 O1 68.1(10) . .
C19 O2 Sc1 O3 -113.1(10) . .
C19 O2 Sc1 C17 -32.3(10) . .
C19 O2 Sc1 C27 173.6(10) . .
N3 C17 Sc1 O1 118.8(8) . .
N4 C17 Sc1 O1 -83.6(6) . .
N3 C17 Sc1 O3 10.8(8) . .
N4 C17 Sc1 O3 168.4(6) . .
N3 C17 Sc1 O2 -131.7(8) . .
N4 C17 Sc1 O2 25.9(6) . .
N3 C17 Sc1 C27 -64.7(10) . .
N4 C17 Sc1 C27 92.8(8) . .
N5 C27 Sc1 O1 103.2(9) . .
N6 C27 Sc1 O1 -95.2(7) . .
N5 C27 Sc1 O3 -151.4(9) . .
N6 C27 Sc1 O3 10.2(7) . .
N5 C27 Sc1 O2 -8.1(9) . .
N6 C27 Sc1 O2 153.5(7) . .
N5 C27 Sc1 C17 -73.2(11) . .
N6 C27 Sc1 C17 88.4(8) . .
C39 O4 Sc2 O5 122.8(9) . .
C39 O4 Sc2 O6 -56.0(9) . .
C39 O4 Sc2 C58 -140.4(9) . .
C39 O4 Sc2 C48 38.6(9) . .
C50 O5 Sc2 O4 -113.3(8) . .
C50 O5 Sc2 O6 64.9(9) . .
C50 O5 Sc2 C58 143.5(8) . .
C50 O5 Sc2 C48 -13.3(8) . .
C60 O6 Sc2 O4 -73.0(9) . .
C60 O6 Sc2 O5 108.9(9) . .
C60 O6 Sc2 C58 25.8(9) . .
C60 O6 Sc2 C48 -176.0(9) . .
N11 C58 Sc2 O4 -114.9(7) . .
N12 C58 Sc2 O4 85.9(6) . .
N11 C58 Sc2 O5 -6.6(7) . .
N12 C58 Sc2 O5 -165.8(6) . .
N11 C58 Sc2 O6 133.8(8) . .
N12 C58 Sc2 O6 -25.3(5) . .
N11 C58 Sc2 C48 67.3(10) . .
N12 C58 Sc2 C48 -91.8(8) . .
N9 C48 Sc2 O4 -101.5(7) . .
N10 C48 Sc2 O4 98.1(6) . .
N9 C48 Sc2 O5 152.6(7) . .
N10 C48 Sc2 O5 -7.8(5) . .
N9 C48 Sc2 O6 11.4(7) . .
N10 C48 Sc2 O6 -149.0(6) . .
N9 C48 Sc2 C58 76.2(10) . .
N10 C48 Sc2 C58 -84.2(8) . .
